data_7008339
loop_
_publ_author_name
'Wang, Ming-Sheng'
'Guo, Guo-Cong'
'Fu, Ming-Lai'
'Xu, Ling'
'Cai, Li-Zhen'
'Huang, Jin-Shun'

_publ_section_title
;
 Self-assembly of copper(ii) complexes with ladder, bi-rack,
 rack--ladder--rack and layer structures by the directional-bonding
 approach using a T-shaped ligand.
;
_journal_issue 17
_journal_name_full 'Dalton transactions (Cambridge, England : 2003)'
_journal_page_first 2899
_journal_page_last 2907
_journal_paper_doi 10.1039/b501782c
_journal_year 2005
_chemical_formula_moiety 'C32 H30 Cu2 N4 O13'
_chemical_formula_sum 'C32 H30 Cu2 N4 O13'
_chemical_formula_weight 805.68
_chemical_name_systematic
;
?
;
_space_group_IT_number 2
_symmetry_cell_setting triclinic
_symmetry_space_group_name_Hall '-P 1'
_symmetry_space_group_name_H-M 'P -1'
_atom_sites_solution_hydrogens geom
_atom_sites_solution_primary direct
_atom_sites_solution_secondary difmap
_audit_creation_method SHELXL-97
_cell_angle_alpha 100.376(7)
_cell_angle_beta 106.424(7)
_cell_angle_gamma 93.575(6)
_cell_formula_units_Z 2
_cell_length_a 9.574(6)
_cell_length_b 12.659(7)
_cell_length_c 14.663(9)
_cell_measurement_reflns_used 2129
_cell_measurement_temperature 293(2)
_cell_measurement_theta_max 27.4835
_cell_measurement_theta_min 3.0267
_cell_volume 1664.6(17)
_computing_cell_refinement 'CrystalClear (Rigaku Corp., 2002)'
_computing_data_collection 'CrystalClear (Rigaku Corp., 2002)'
_computing_data_reduction 'CrystalClear (Rigaku Corp., 2002)'
_computing_publication_material 'Siemens SHELXTL^TM^ 5'
_computing_structure_refinement 'Siemens SHELXTL^TM^ 5'
_computing_structure_solution 'Siemens SHELXTL^TM^ 5'
_diffrn_ambient_temperature 293(2)
_diffrn_measured_fraction_theta_full 0.994
_diffrn_measured_fraction_theta_max 0.994
_diffrn_measurement_device_type 'Rigaku Mercury CCD'
_diffrn_measurement_method \w
_diffrn_radiation_monochromator graphite
_diffrn_radiation_source 'rotating-anode generator'
_diffrn_radiation_type MoK\a
_diffrn_radiation_wavelength 0.71073
_diffrn_reflns_av_R_equivalents 0.0636
_diffrn_reflns_av_sigmaI/netI 0.1107
_diffrn_reflns_limit_h_max 11
_diffrn_reflns_limit_h_min -11
_diffrn_reflns_limit_k_max 15
_diffrn_reflns_limit_k_min -14
_diffrn_reflns_limit_l_max 17
_diffrn_reflns_limit_l_min -17
_diffrn_reflns_number 12566
_diffrn_reflns_theta_full 25.03
_diffrn_reflns_theta_max 25.03
_diffrn_reflns_theta_min 3.03
_exptl_absorpt_coefficient_mu 1.351
_exptl_absorpt_correction_T_max 1.0000
_exptl_absorpt_correction_T_min 0.8961
_exptl_absorpt_correction_type multi-scan
_exptl_absorpt_process_details 'Sphere (Rigaku CrystalClear)'
_exptl_crystal_colour blue
_exptl_crystal_density_diffrn 1.607
_exptl_crystal_density_method 'not measured'
_exptl_crystal_description needle
_exptl_crystal_F_000 824
_exptl_crystal_size_max 0.20
_exptl_crystal_size_mid 0.05
_exptl_crystal_size_min 0.04
_refine_diff_density_max 0.497
_refine_diff_density_min -0.378
_refine_diff_density_rms 0.089
_refine_ls_extinction_method none
_refine_ls_goodness_of_fit_ref 1.001
_refine_ls_hydrogen_treatment mixed
_refine_ls_matrix_type full
_refine_ls_number_parameters 468
_refine_ls_number_reflns 5847
_refine_ls_number_restraints 2
_refine_ls_restrained_S_all 1.001
_refine_ls_R_factor_all 0.1240
_refine_ls_R_factor_gt 0.0640
_refine_ls_shift/su_max 0.001
_refine_ls_shift/su_mean 0.000
_refine_ls_structure_factor_coef Fsqd
_refine_ls_weighting_details 'calc w=1/[\s^2^(Fo^2^)+(0.0537P)^2^+0.0000P] where P=(Fo^2^+2Fc^2^)/3'
_refine_ls_wR_factor_gt 0.1148
_refine_ls_wR_factor_ref 0.1376
_reflns_number_gt 3489
_reflns_number_total 5847
_reflns_threshold_expression >2sigma(I)
_cod_data_source_file b501782c.txt
_cod_data_source_block 2c
_cod_depositor_comments
;
The following automatic conversions were performed:
'_symmetry_cell_setting' value 'Triclinic' changed to 'triclinic'
according to '/home/saulius/struct/CIF-dictionaries/cif_core.dic'
dictionary named 'cif_core.dic' version 2.4.1 from
2010-06-29.

'_exptl_absorpt_correction_type' value 'Multi-scan' changed
to 'multi-scan' according to
'/home/saulius/struct/CIF-dictionaries/cif_core.dic' dictionary named
'cif_core.dic' version 2.4.1 from 2010-06-29.

Automatic conversion script
Id: cif_fix_enum 1527 2010-12-29 10:47:43Z saulius 
;
_cod_original_cell_volume 1664.7(17)
_cod_original_sg_symbol_H-M P-1
_cod_database_code 7008339

loop_
_symmetry_equiv_pos_as_xyz
'x, y, z'
'-x, -y, -z'

loop_
_atom_site_label
_atom_site_type_symbol
_atom_site_fract_x
_atom_site_fract_y
_atom_site_fract_z
_atom_site_U_iso_or_equiv
_atom_site_adp_type
_atom_site_occupancy
_atom_site_symmetry_multiplicity
_atom_site_calc_flag
_atom_site_refinement_flags
_atom_site_disorder_assembly
_atom_site_disorder_group
Cu1 Cu 0.29368(3) 0.74908(2) 0.377233(18) 0.02799(8) Uani 1 1 d . . .
Cu2 Cu 0.76643(3) 1.27066(2) 0.869268(18) 0.02919(8) Uani 1 1 d . . .
O11 O 0.0789(2) 0.56320(13) 0.34360(11) 0.0601(6) Uani 1 1 d . . .
O12 O 0.17389(15) 0.65371(11) 0.25507(9) 0.0306(5) Uani 1 1 d . . .
O13 O -0.10074(16) 0.35862(11) -0.00955(10) 0.0355(5) Uani 1 1 d . . .
O14 O -0.16357(17) 0.23255(12) 0.06414(11) 0.0498(6) Uani 1 1 d . . .
O15 O -0.21929(17) 0.35194(15) 0.26376(12) 0.0671(6) Uani 1 1 d . . .
O16 O -0.06951(17) 0.27016(13) 0.36542(11) 0.0543(6) Uani 1 1 d . . .
H16A H -0.1407 0.2643 0.3856 0.081 Uiso 1 1 calc R . .
C11 C 0.0925(2) 0.57323(17) 0.26552(16) 0.0371(8) Uani 1 1 d . . .
C12 C 0.0156(2) 0.49418(16) 0.17090(15) 0.0323(7) Uani 1 1 d . . .
H12A H -0.0111 0.5208 0.1141 0.039 Uiso 1 1 calc R . .
C13 C -0.0153(2) 0.39041(17) 0.16493(14) 0.0293(7) Uani 1 1 d . . .
C14 C -0.1005(2) 0.32006(18) 0.06692(15) 0.0338(7) Uani 1 1 d . . .
C15 C 0.0220(2) 0.33411(17) 0.25036(14) 0.0321(7) Uani 1 1 d . . .
H15A H 0.0490 0.2632 0.2294 0.038 Uiso 1 1 calc R . .
H15B H 0.1062 0.3755 0.3008 0.038 Uiso 1 1 calc R . .
C16 C -0.1016(2) 0.32151(17) 0.29157(15) 0.0365(8) Uani 1 1 d . . .
O21 O 0.5216(2) 1.09561(14) 0.83277(11) 0.0665(7) Uani 1 1 d . . .
O22 O 0.63510(14) 1.17698(11) 0.74711(9) 0.0281(5) Uani 1 1 d . . .
O23 O 0.28701(16) 0.75737(11) 0.55868(10) 0.0383(5) Uani 1 1 d . . .
O24 O 0.41169(14) 0.85781(10) 0.49257(9) 0.0260(4) Uani 1 1 d . . .
O25 O 0.6883(2) 0.81671(17) 0.73678(14) 0.0842(8) Uani 1 1 d . . .
O26 O 0.6468(2) 0.81477(15) 0.87623(12) 0.0789(7) Uani 1 1 d . . .
H26A H 0.5796 0.8268 0.8995 0.118 Uiso 1 1 calc R . .
C21 C 0.5479(2) 1.10076(18) 0.75561(15) 0.0357(7) Uani 1 1 d . . .
C22 C 0.4796(2) 1.01597(17) 0.66479(14) 0.0274(7) Uani 1 1 d . . .
H22A H 0.4629 1.0373 0.6056 0.033 Uiso 1 1 calc R . .
C23 C 0.4417(2) 0.91359(16) 0.66292(13) 0.0245(6) Uani 1 1 d . . .
C24 C 0.3755(2) 0.83686(16) 0.56487(13) 0.0242(6) Uani 1 1 d . . .
C25 C 0.4589(2) 0.86414(17) 0.75111(14) 0.0308(7) Uani 1 1 d . . .
H25A H 0.4424 0.9164 0.8030 0.037 Uiso 1 1 calc R . .
H25B H 0.3856 0.8018 0.7353 0.037 Uiso 1 1 calc R . .
C26 C 0.6088(3) 0.8298(2) 0.78537(17) 0.0495(9) Uani 1 1 d . . .
N31 N 0.46048(18) 0.65270(14) 0.39789(12) 0.0332(6) Uani 1 1 d . . .
C31 C 0.5959(2) 0.6950(2) 0.44833(18) 0.0493(9) Uani 1 1 d . . .
H31A H 0.6140 0.7696 0.4706 0.059 Uiso 1 1 calc R . .
C32 C 0.7128(3) 0.6352(2) 0.4702(2) 0.0689(11) Uani 1 1 d . . .
H32A H 0.8061 0.6687 0.5067 0.083 Uiso 1 1 calc R . .
C33 C 0.6874(3) 0.5258(2) 0.4368(2) 0.0717(11) Uani 1 1 d . . .
H33A H 0.7635 0.4833 0.4503 0.086 Uiso 1 1 calc R . .
C34 C 0.5496(3) 0.4796(2) 0.3834(2) 0.0704(11) Uani 1 1 d . . .
H34A H 0.5294 0.4053 0.3597 0.085 Uiso 1 1 calc R . .
C35 C 0.4404(3) 0.5464(2) 0.36562(17) 0.0506(9) Uani 1 1 d . . .
H35A H 0.3465 0.5146 0.3285 0.061 Uiso 1 1 calc R . .
N41 N 0.13284(18) 0.84670(14) 0.37337(12) 0.0327(6) Uani 1 1 d . . .
C41 C 0.1569(3) 0.95098(19) 0.36861(16) 0.0421(8) Uani 1 1 d . . .
H41A H 0.2488 0.9766 0.3663 0.051 Uiso 1 1 calc R . .
C42 C 0.0537(3) 1.0222(2) 0.36693(17) 0.0531(9) Uani 1 1 d . . .
H42A H 0.0746 1.0934 0.3624 0.064 Uiso 1 1 calc R . .
C43 C -0.0800(3) 0.9851(2) 0.37205(19) 0.0667(11) Uani 1 1 d . . .
H43A H -0.1518 1.0313 0.3718 0.080 Uiso 1 1 calc R . .
C44 C -0.1081(3) 0.8794(2) 0.37751(19) 0.0645(11) Uani 1 1 d . . .
H44A H -0.1994 0.8531 0.3802 0.077 Uiso 1 1 calc R . .
C45 C 0.0016(2) 0.8112(2) 0.37905(16) 0.0462(9) Uani 1 1 d . . .
H45A H -0.0170 0.7398 0.3841 0.055 Uiso 1 1 calc R . .
N51 N 0.91726(19) 1.16608(13) 0.87305(12) 0.0319(6) Uani 1 1 d . . .
C51 C 1.0524(3) 1.2003(2) 0.87561(17) 0.0482(9) Uani 1 1 d . . .
H51A H 1.0735 1.2718 0.8716 0.058 Uiso 1 1 calc R . .
C52 C 1.1638(3) 1.1340(2) 0.88405(19) 0.0693(11) Uani 1 1 d . . .
H52A H 1.2577 1.1610 0.8864 0.083 Uiso 1 1 calc R . .
C53 C 1.1335(3) 1.0281(2) 0.88881(19) 0.0803(11) Uani 1 1 d . . .
H53A H 1.2051 0.9813 0.8926 0.096 Uiso 1 1 calc R . .
C54 C 0.9961(3) 0.9936(2) 0.88783(19) 0.0689(11) Uani 1 1 d . . .
H54A H 0.9727 0.9228 0.8925 0.083 Uiso 1 1 calc R . .
C55 C 0.8920(3) 1.06347(18) 0.87990(16) 0.0454(9) Uani 1 1 d . . .
H55A H 0.7985 1.0380 0.8792 0.054 Uiso 1 1 calc R . .
N61 N 0.61942(19) 1.37925(15) 0.87339(12) 0.0367(6) Uani 1 1 d . . .
C61 C 0.6674(3) 1.48289(19) 0.91041(16) 0.0520(9) Uani 1 1 d . . .
H61A H 0.7680 1.5024 0.9376 0.062 Uiso 1 1 calc R . .
C62 C 0.5784(3) 1.5627(2) 0.9111(2) 0.0765(12) Uani 1 1 d . . .
H62A H 0.6181 1.6343 0.9383 0.092 Uiso 1 1 calc R . .
C63 C 0.4313(3) 1.5369(3) 0.8717(2) 0.0897(13) Uani 1 1 d . . .
H63A H 0.3686 1.5901 0.8716 0.108 Uiso 1 1 calc R . .
C64 C 0.3782(3) 1.4329(3) 0.8329(2) 0.0859(13) Uani 1 1 d . . .
H64A H 0.2779 1.4136 0.8040 0.103 Uiso 1 1 calc R . .
C65 C 0.4738(3) 1.3535(2) 0.83607(19) 0.0627(11) Uani 1 1 d . . .
H65A H 0.4355 1.2812 0.8117 0.075 Uiso 1 1 calc R . .
O1W O -0.44912(16) 0.15113(18) 0.03178(10) 0.0894(9) Uani 1 1 d D . .
HW1 H -0.4584(10) 0.1265(12) -0.03570(18) 0.134(12) Uiso 1 1 d D . .
HW2 H -0.3518(3) 0.1885(5) 0.0512(16) 0.126(12) Uiso 1 1 d D . .

loop_
_atom_site_aniso_label
_atom_site_aniso_U_11
_atom_site_aniso_U_22
_atom_site_aniso_U_33
_atom_site_aniso_U_23
_atom_site_aniso_U_13
_atom_site_aniso_U_12
Cu1 0.02897(13) 0.02603(14) 0.02274(13) -0.00374(11) 0.00456(11) -0.00242(12)
Cu2 0.03287(14) 0.02587(14) 0.02226(13) -0.00316(11) 0.00381(11) -0.00079(12)
O11 0.0955(12) 0.0459(10) 0.0333(9) -0.0024(8) 0.0232(9) -0.0215(10)
O12 0.0362(8) 0.0235(8) 0.0239(7) -0.0019(6) 0.0025(6) -0.0070(7)
O13 0.0480(9) 0.0227(8) 0.0282(8) 0.0006(6) 0.0034(7) -0.0021(7)
O14 0.0585(10) 0.0331(9) 0.0462(10) -0.0054(8) 0.0110(8) -0.0184(8)
O15 0.0456(9) 0.1022(12) 0.0814(10) 0.0623(9) 0.0308(8) 0.0334(9)
O16 0.0441(9) 0.0781(11) 0.0544(9) 0.0425(8) 0.0172(7) 0.0143(9)
C11 0.0386(12) 0.0289(12) 0.0372(13) 0.0006(10) 0.0064(11) -0.0049(11)
C12 0.0345(12) 0.0264(12) 0.0320(12) 0.0008(10) 0.0070(10) 0.0025(10)
C13 0.0332(11) 0.0290(12) 0.0268(11) 0.0066(9) 0.0097(9) 0.0066(10)
C14 0.0279(11) 0.0327(13) 0.0312(12) -0.0100(11) 0.0043(10) 0.0028(10)
C15 0.0334(11) 0.0309(12) 0.0331(11) 0.0082(10) 0.0108(9) 0.0038(10)
C16 0.0437(13) 0.0314(12) 0.0349(12) 0.0140(10) 0.0082(11) 0.0051(11)
O21 0.0948(12) 0.0652(12) 0.0305(9) -0.0108(8) 0.0268(8) -0.0349(10)
O22 0.0287(7) 0.0260(8) 0.0225(7) -0.0046(6) 0.0042(6) -0.0047(6)
O23 0.0476(8) 0.0308(8) 0.0323(8) -0.0011(7) 0.0147(7) -0.0172(7)
O24 0.0345(7) 0.0247(7) 0.0141(6) -0.0021(6) 0.0051(6) -0.0041(6)
O25 0.0730(11) 0.1170(15) 0.0904(13) 0.0475(11) 0.0429(10) 0.0544(11)
O26 0.0702(12) 0.1129(14) 0.0623(10) 0.0577(9) 0.0066(10) 0.0225(11)
C21 0.0411(12) 0.0367(13) 0.0262(11) -0.0007(10) 0.0106(10) 0.0004(11)
C22 0.0316(11) 0.0356(12) 0.0139(9) -0.0006(9) 0.0100(8) -0.0015(10)
C23 0.0246(10) 0.0304(11) 0.0172(10) 0.0017(9) 0.0071(8) -0.0013(9)
C24 0.0255(10) 0.0277(11) 0.0187(10) 0.0050(9) 0.0050(8) 0.0050(9)
C25 0.0321(11) 0.0352(12) 0.0213(10) 0.0031(9) 0.0048(9) -0.0009(10)
C26 0.0475(14) 0.0569(15) 0.0499(14) 0.0265(12) 0.0129(12) 0.0127(13)
N31 0.0338(10) 0.0342(10) 0.0272(9) 0.0001(8) 0.0069(8) 0.0010(9)
C31 0.0421(13) 0.0412(14) 0.0594(16) 0.0057(13) 0.0075(12) 0.0159(12)
C32 0.0510(16) 0.0669(19) 0.075(2) 0.0038(16) 0.0000(15) 0.0223(15)
C33 0.0740(17) 0.0741(19) 0.0682(19) 0.0118(15) 0.0178(15) 0.0433(15)
C34 0.0874(19) 0.0406(15) 0.080(2) 0.0088(15) 0.0170(17) 0.0298(14)
C35 0.0569(15) 0.0369(14) 0.0462(15) -0.0063(12) 0.0056(13) 0.0066(13)
N41 0.0240(9) 0.0445(11) 0.0249(9) 0.0006(8) 0.0041(8) 0.0035(9)
C41 0.0423(13) 0.0458(14) 0.0390(13) 0.0070(11) 0.0131(11) 0.0130(12)
C42 0.0645(15) 0.0615(16) 0.0448(14) 0.0185(12) 0.0256(12) 0.0283(13)
C43 0.0557(15) 0.078(2) 0.0717(18) 0.0092(16) 0.0274(14) 0.0298(15)
C44 0.0310(12) 0.091(2) 0.0743(18) 0.0092(16) 0.0248(12) 0.0120(14)
C45 0.0401(13) 0.0561(16) 0.0393(13) 0.0045(12) 0.0104(11) 0.0049(13)
N51 0.0418(10) 0.0248(9) 0.0223(9) -0.0007(8) 0.0021(8) 0.0068(8)
C51 0.0459(14) 0.0471(15) 0.0467(14) 0.0070(12) 0.0078(12) 0.0060(13)
C52 0.0507(16) 0.092(2) 0.0600(18) 0.0110(16) 0.0071(14) 0.0282(16)
C53 0.0958(18) 0.097(2) 0.0545(17) 0.0166(15) 0.0188(15) 0.0750(15)
C54 0.107(2) 0.0472(15) 0.0534(16) 0.0119(13) 0.0167(16) 0.0444(15)
C55 0.0685(16) 0.0306(13) 0.0360(13) 0.0031(11) 0.0147(12) 0.0129(13)
N61 0.0446(10) 0.0413(11) 0.0222(9) 0.0001(8) 0.0090(8) 0.0146(9)
C61 0.0768(17) 0.0390(14) 0.0392(14) 0.0078(12) 0.0135(13) 0.0189(13)
C62 0.119(2) 0.0479(15) 0.0697(19) 0.0212(14) 0.0245(17) 0.0521(15)
C63 0.116(2) 0.109(2) 0.0522(18) 0.0220(16) 0.0231(17) 0.0727(18)
C64 0.0534(16) 0.131(3) 0.065(2) 0.001(2) 0.0104(15) 0.0405(18)
C65 0.0498(15) 0.079(2) 0.0529(16) 0.0023(15) 0.0100(13) 0.0187(15)
O1W 0.0728(12) 0.1481(19) 0.0335(10) 0.0058(11) 0.0116(9) -0.0323(13)

loop_
_atom_type_symbol
_atom_type_description
_atom_type_scat_dispersion_real
_atom_type_scat_dispersion_imag
_atom_type_scat_source
C C 0.0033 0.0016 'International Tables Vol C Tables 4.2.6.8 and 6.1.1.4'
H H 0.0000 0.0000 'International Tables Vol C Tables 4.2.6.8 and 6.1.1.4'
N N 0.0061 0.0033 'International Tables Vol C Tables 4.2.6.8 and 6.1.1.4'
O O 0.0106 0.0060 'International Tables Vol C Tables 4.2.6.8 and 6.1.1.4'
Cu Cu 0.3201 1.2651 'International Tables Vol C Tables 4.2.6.8 and 6.1.1.4'

loop_
_geom_angle_atom_site_label_1
_geom_angle_atom_site_label_2
_geom_angle_atom_site_label_3
_geom_angle
_geom_angle_site_symmetry_1
_geom_angle_site_symmetry_3
_geom_angle_publ_flag
O12 Cu1 O24 173.89(6) . . ?
O12 Cu1 N41 90.92(7) . . ?
O24 Cu1 N41 85.68(7) . . ?
O12 Cu1 N31 94.09(7) . . ?
O24 Cu1 N31 89.69(7) . . ?
N41 Cu1 N31 173.49(7) . . ?
O12 Cu1 O22 76.30(7) . 2_676 ?
O24 Cu1 O22 98.68(7) . 2_676 ?
N41 Cu1 O22 91.40(7) . 2_676 ?
N31 Cu1 O22 93.82(7) . 2_676 ?
O13 Cu2 O22 178.05(6) 1_666 . ?
O13 Cu2 N51 88.07(7) 1_666 . ?
O22 Cu2 N51 90.09(7) . . ?
O13 Cu2 N61 88.99(7) 1_666 . ?
O22 Cu2 N61 92.83(7) . . ?
N51 Cu2 N61 176.86(6) . . ?
O13 Cu2 O12 104.00(7) 1_666 2_676 ?
O22 Cu2 O12 76.78(7) . 2_676 ?
N51 Cu2 O12 93.46(7) . 2_676 ?
N61 Cu2 O12 88.32(7) . 2_676 ?
C11 O12 Cu1 114.90(13) . . ?
C11 O12 Cu2 140.61(12) . 2_676 ?
Cu1 O12 Cu2 104.49(7) . 2_676 ?
C14 O13 Cu2 113.51(13) . 1_444 ?
C16 O16 H16A 109.5 . . ?
O11 C11 O12 123.07(18) . . ?
O11 C11 C12 123.5(2) . . ?
O12 C11 C12 113.4(2) . . ?
C13 C12 C11 123.5(2) . . ?
C13 C12 H12A 118.2 . . ?
C11 C12 H12A 118.2 . . ?
C12 C13 C15 124.83(18) . . ?
C12 C13 C14 118.8(2) . . ?
C15 C13 C14 116.31(18) . . ?
O14 C14 O13 124.10(18) . . ?
O14 C14 C13 119.1(2) . . ?
O13 C14 C13 116.78(19) . . ?
C16 C15 C13 112.72(18) . . ?
C16 C15 H15A 109.0 . . ?
C13 C15 H15A 109.0 . . ?
C16 C15 H15B 109.0 . . ?
C13 C15 H15B 109.0 . . ?
H15A C15 H15B 107.8 . . ?
O15 C16 O16 121.4(2) . . ?
O15 C16 C15 126.0(2) . . ?
O16 C16 C15 112.58(19) . . ?
C21 O22 Cu2 117.25(13) . . ?
C21 O22 Cu1 140.42(12) . 2_676 ?
Cu2 O22 Cu1 102.31(7) . 2_676 ?
C24 O24 Cu1 106.89(12) . . ?
C26 O26 H26A 109.5 . . ?
O21 C21 O22 123.20(18) . . ?
O21 C21 C22 121.6(2) . . ?
O22 C21 C22 115.2(2) . . ?
C23 C22 C21 124.8(2) . . ?
C23 C22 H22A 117.6 . . ?
C21 C22 H22A 117.6 . . ?
C22 C23 C25 125.29(17) . . ?
C22 C23 C24 118.68(19) . . ?
C25 C23 C24 116.03(18) . . ?
O23 C24 O24 122.95(16) . . ?
O23 C24 C23 118.85(19) . . ?
O24 C24 C23 118.20(17) . . ?
C26 C25 C23 111.5(2) . . ?
C26 C25 H25A 109.3 . . ?
C23 C25 H25A 109.3 . . ?
C26 C25 H25B 109.3 . . ?
C23 C25 H25B 109.3 . . ?
H25A C25 H25B 108.0 . . ?
O25 C26 O26 121.7(2) . . ?
O25 C26 C25 123.7(2) . . ?
O26 C26 C25 114.6(2) . . ?
C31 N31 C35 116.0(2) . . ?
C31 N31 Cu1 120.41(16) . . ?
C35 N31 Cu1 123.61(15) . . ?
N31 C31 C32 124.1(2) . . ?
N31 C31 H31A 118.0 . . ?
C32 C31 H31A 118.0 . . ?
C33 C32 C31 118.3(2) . . ?
C33 C32 H32A 120.9 . . ?
C31 C32 H32A 120.9 . . ?
C34 C33 C32 119.2(3) . . ?
C34 C33 H33A 120.4 . . ?
C32 C33 H33A 120.4 . . ?
C33 C34 C35 118.1(2) . . ?
C33 C34 H34A 121.0 . . ?
C35 C34 H34A 121.0 . . ?
N31 C35 C34 124.4(2) . . ?
N31 C35 H35A 117.8 . . ?
C34 C35 H35A 117.8 . . ?
C45 N41 C41 117.7(2) . . ?
C45 N41 Cu1 121.59(17) . . ?
C41 N41 Cu1 120.72(16) . . ?
N41 C41 C42 123.9(2) . . ?
N41 C41 H41A 118.0 . . ?
C42 C41 H41A 118.0 . . ?
C43 C42 C41 118.0(3) . . ?
C43 C42 H42A 121.0 . . ?
C41 C42 H42A 121.0 . . ?
C42 C43 C44 119.6(3) . . ?
C42 C43 H43A 120.2 . . ?
C44 C43 H43A 120.2 . . ?
C43 C44 C45 119.5(3) . . ?
C43 C44 H44A 120.2 . . ?
C45 C44 H44A 120.2 . . ?
N41 C45 C44 121.2(3) . . ?
N41 C45 H45A 119.4 . . ?
C44 C45 H45A 119.4 . . ?
C51 N51 C55 116.7(2) . . ?
C51 N51 Cu2 119.91(16) . . ?
C55 N51 Cu2 123.26(17) . . ?
N51 C51 C52 122.8(2) . . ?
N51 C51 H51A 118.6 . . ?
C52 C51 H51A 118.6 . . ?
C53 C52 C51 119.1(3) . . ?
C53 C52 H52A 120.4 . . ?
C51 C52 H52A 120.4 . . ?
C54 C53 C52 118.1(3) . . ?
C54 C53 H53A 121.0 . . ?
C52 C53 H53A 121.0 . . ?
C53 C54 C55 119.7(3) . . ?
C53 C54 H54A 120.2 . . ?
C55 C54 H54A 120.2 . . ?
N51 C55 C54 123.7(3) . . ?
N51 C55 H55A 118.2 . . ?
C54 C55 H55A 118.2 . . ?
C61 N61 C65 116.7(2) . . ?
C61 N61 Cu2 119.47(17) . . ?
C65 N61 Cu2 123.80(17) . . ?
N61 C61 C62 124.0(2) . . ?
N61 C61 H61A 118.0 . . ?
C62 C61 H61A 118.0 . . ?
C63 C62 C61 119.4(3) . . ?
C63 C62 H62A 120.3 . . ?
C61 C62 H62A 120.3 . . ?
C64 C63 C62 118.6(3) . . ?
C64 C63 H63A 120.7 . . ?
C62 C63 H63A 120.7 . . ?
C63 C64 C65 120.0(3) . . ?
C63 C64 H64A 120.0 . . ?
C65 C64 H64A 120.0 . . ?
N61 C65 C64 121.4(3) . . ?
N61 C65 H65A 119.3 . . ?
C64 C65 H65A 119.3 . . ?
HW1 O1W HW2 97.6(15) . . ?

loop_
_geom_bond_atom_site_label_1
_geom_bond_atom_site_label_2
_geom_bond_distance
_geom_bond_site_symmetry_2
_geom_bond_publ_flag
Cu1 O12 1.9668(14) . ?
Cu1 O24 1.9795(14) . ?
Cu1 N41 2.028(2) . ?
Cu1 N31 2.058(2) . ?
Cu1 O22 2.4297(18) 2_676 ?
Cu2 O13 1.9614(15) 1_666 ?
Cu2 O22 1.9927(14) . ?
Cu2 N51 2.015(2) . ?
Cu2 N61 2.033(2) . ?
Cu2 O12 2.3910(19) 2_676 ?
O11 C11 1.216(3) . ?
O12 C11 1.301(3) . ?
O12 Cu2 2.3910(19) 2_676 ?
O13 C14 1.300(3) . ?
O13 Cu2 1.9614(14) 1_444 ?
O14 C14 1.217(3) . ?
O15 C16 1.198(3) . ?
O16 C16 1.334(3) . ?
O16 H16A 0.8200 . ?
C11 C12 1.516(3) . ?
C12 C13 1.310(3) . ?
C12 H12A 0.9300 . ?
C13 C15 1.518(3) . ?
C13 C14 1.520(3) . ?
C15 C16 1.485(3) . ?
C15 H15A 0.9700 . ?
C15 H15B 0.9700 . ?
O21 C21 1.238(3) . ?
O22 C21 1.283(3) . ?
O22 Cu1 2.4297(18) 2_676 ?
O23 C24 1.248(3) . ?
O24 C24 1.269(3) . ?
O25 C26 1.180(3) . ?
O26 C26 1.330(3) . ?
O26 H26A 0.8200 . ?
C21 C22 1.503(3) . ?
C22 C23 1.317(3) . ?
C22 H22A 0.9300 . ?
C23 C25 1.508(3) . ?
C23 C24 1.522(2) . ?
C25 C26 1.500(3) . ?
C25 H25A 0.9700 . ?
C25 H25B 0.9700 . ?
N31 C31 1.321(3) . ?
N31 C35 1.326(3) . ?
C31 C32 1.385(4) . ?
C31 H31A 0.9300 . ?
C32 C33 1.366(4) . ?
C32 H32A 0.9300 . ?
C33 C34 1.360(4) . ?
C33 H33A 0.9300 . ?
C34 C35 1.383(4) . ?
C34 H34A 0.9300 . ?
C35 H35A 0.9300 . ?
N41 C45 1.338(3) . ?
N41 C41 1.344(3) . ?
C41 C42 1.376(4) . ?
C41 H41A 0.9300 . ?
C42 C43 1.362(4) . ?
C42 H42A 0.9300 . ?
C43 C44 1.370(4) . ?
C43 H43A 0.9300 . ?
C44 C45 1.398(4) . ?
C44 H44A 0.9300 . ?
C45 H45A 0.9300 . ?
N51 C51 1.327(3) . ?
N51 C55 1.333(3) . ?
C51 C52 1.391(4) . ?
C51 H51A 0.9300 . ?
C52 C53 1.372(4) . ?
C52 H52A 0.9300 . ?
C53 C54 1.355(4) . ?
C53 H53A 0.9300 . ?
C54 C55 1.367(4) . ?
C54 H54A 0.9300 . ?
C55 H55A 0.9300 . ?
N61 C61 1.324(3) . ?
N61 C65 1.341(3) . ?
C61 C62 1.363(4) . ?
C61 H61A 0.9300 . ?
C62 C63 1.355(4) . ?
C62 H62A 0.9300 . ?
C63 C64 1.341(4) . ?
C63 H63A 0.9300 . ?
C64 C65 1.400(4) . ?
C64 H64A 0.9300 . ?
C65 H65A 0.9300 . ?
O1W HW1 0.959(3) . ?
O1W HW2 0.959(3) . ?
